data_7063810
loop_
_publ_author_name
'Golubeva, Yu. A.'
'Smirnova, K. S.'
'Klyushova, L. S.'
'Berezin, A. S.'
'Lider, E. V.'

_publ_section_title
;
 Copper(ii) complexes based on 5-methyl-1H-tetrazole and
 2,2&#x2032;-bipyridine, 1,10-phenathroline derivatives: synthesis,
 crystal structures and extended cytotoxicity study
;
_journal_issue 22
_journal_name_full 'New Journal of Chemistry'
_journal_page_first 9465
_journal_page_last 9474
_journal_paper_doi 10.1039/D5NJ00875A
_journal_volume 49
_journal_year 2025
_chemical_formula_moiety 'C14 H14 Cu N10'
_chemical_formula_sum 'C14 H14 Cu N10'
_chemical_formula_weight 385.89
_space_group_crystal_system triclinic
_space_group_IT_number 2
_space_group_name_Hall '-P 1'
_space_group_name_H-M_alt 'P -1'
_atom_sites_solution_hydrogens geom
_atom_sites_solution_primary iterative
_audit_creation_date 2022-08-23
_audit_creation_method
;
Olex2 1.3
(compiled 2020.11.12 svn.r5f609507 for OlexSys, GUI svn.r6408)
;
_audit_update_record
;
2025-02-18 deposited with the CCDC.	2025-05-12 downloaded from the CCDC.
;
_cell_angle_alpha 109.317(3)
_cell_angle_beta 110.058(3)
_cell_angle_gamma 96.050(3)
_cell_formula_units_Z 2
_cell_length_a 8.6567(7)
_cell_length_b 9.9109(8)
_cell_length_c 10.7222(8)
_cell_measurement_reflns_used 4483
_cell_measurement_temperature 150.0
_cell_measurement_theta_max 31.17
_cell_measurement_theta_min 2.20
_cell_volume 790.23(11)
_computing_molecular_graphics 'Olex2 1.3 (Dolomanov et al., 2009)'
_computing_publication_material 'Olex2 1.3 (Dolomanov et al., 2009)'
_computing_structure_refinement 'SHELXL 2014/7 (Sheldrick, 2015)'
_computing_structure_solution 'olex2.solve 1.3 (Bourhis et al., 2015)'
_diffrn_ambient_temperature 150.0
_diffrn_measured_fraction_theta_full 1.000
_diffrn_measured_fraction_theta_max 0.998
_diffrn_measurement_device_type 'Bruker APEX-II CCD'
_diffrn_measurement_method '\f and \w scans'
_diffrn_radiation_type MoK\a
_diffrn_radiation_wavelength 0.71073
_diffrn_reflns_av_R_equivalents 0.0700
_diffrn_reflns_av_unetI/netI 0.0704
_diffrn_reflns_Laue_measured_fraction_full 1.000
_diffrn_reflns_Laue_measured_fraction_max 0.998
_diffrn_reflns_limit_h_max 12
_diffrn_reflns_limit_h_min -12
_diffrn_reflns_limit_k_max 14
_diffrn_reflns_limit_k_min -14
_diffrn_reflns_limit_l_max 15
_diffrn_reflns_limit_l_min -15
_diffrn_reflns_number 22224
_diffrn_reflns_point_group_measured_fraction_full 1.000
_diffrn_reflns_point_group_measured_fraction_max 0.998
_diffrn_reflns_theta_full 25.242
_diffrn_reflns_theta_max 31.533
_diffrn_reflns_theta_min 2.199
_diffrn_source_current 1.4
_diffrn_source_power 0.07
_diffrn_source_voltage 50.0
_diffrn_standards_number 0
_exptl_absorpt_coefficient_mu 1.404
_exptl_absorpt_correction_T_max 0.7462
_exptl_absorpt_correction_T_min 0.6985
_exptl_absorpt_correction_type multi-scan
_exptl_absorpt_process_details
;
SADABS-2016/2 (Bruker,2016/2) was used for absorption correction.
wR2(int) was 0.0712 before and 0.0609 after correction.
The Ratio of minimum to maximum transmission is 0.9361.
The \l/2 correction factor is Not present.
;
_exptl_crystal_colour 'bluish violet'
_exptl_crystal_colour_modifier bluish
_exptl_crystal_colour_primary violet
_exptl_crystal_density_diffrn 1.622
_exptl_crystal_description plate
_exptl_crystal_F_000 394
_exptl_crystal_size_max 0.066
_exptl_crystal_size_mid 0.048
_exptl_crystal_size_min 0.028
_refine_diff_density_max 0.542
_refine_diff_density_min -0.565
_refine_diff_density_rms 0.104
_refine_ls_extinction_method none
_refine_ls_goodness_of_fit_ref 1.026
_refine_ls_hydrogen_treatment constr
_refine_ls_matrix_type full
_refine_ls_number_parameters 228
_refine_ls_number_reflns 5273
_refine_ls_number_restraints 0
_refine_ls_restrained_S_all 1.026
_refine_ls_R_factor_all 0.0720
_refine_ls_R_factor_gt 0.0425
_refine_ls_shift/su_max 0.001
_refine_ls_shift/su_mean 0.000
_refine_ls_structure_factor_coef Fsqd
_refine_ls_weighting_details 'w=1/[\s^2^(Fo^2^)+(0.0250P)^2^+0.5167P] where P=(Fo^2^+2Fc^2^)/3'
_refine_ls_weighting_scheme calc
_refine_ls_wR_factor_gt 0.0782
_refine_ls_wR_factor_ref 0.0887
_reflns_Friedel_coverage 0.000
_reflns_number_gt 3935
_reflns_number_total 5273
_reflns_threshold_expression 'I > 2\s(I)'
_cod_data_source_file d5nj00875a2.cif
_cod_data_source_block mt35
_cod_depositor_comments 'Adding full bibliography for 7063807--7063811.cif.'
_cod_database_code 7063810
_shelx_shelxl_version_number 2014/7
_shelx_space_group_comment
;
The symmetry employed for this shelxl refinement is uniquely defined
by the following loop, which should always be used as a source of
symmetry information in preference to the above space-group names.
They are only intended as comments.
;
_shelx_estimated_absorpt_t_max 0.962
_shelx_estimated_absorpt_t_min 0.913
_olex2_refinement_description
;
1. Fixed Uiso
 At 1.2 times of:
  All C(H) groups
 At 1.5 times of:
  All C(H,H,H) groups
2.a Aromatic/amide H refined with riding coordinates:
 C1(H1), C10(H10), C4(H4), C9(H9), C7(H7), C8(H8), C2(H2), C3(H3)
2.b Idealised Me refined as rotating group:
 C14(H14A,H14B,H14C), C12(H12A,H12B,H12C)
;
_olex2_submission_special_instructions 'No special instructions were received'

loop_
_space_group_symop_operation_xyz
'x, y, z'
'-x, -y, -z'

loop_
_atom_site_label
_atom_site_type_symbol
_atom_site_fract_x
_atom_site_fract_y
_atom_site_fract_z
_atom_site_U_iso_or_equiv
_atom_site_adp_type
_atom_site_occupancy
_atom_site_site_symmetry_order
_atom_site_calc_flag
_atom_site_refinement_flags_posn
_atom_site_refinement_flags_adp
_atom_site_refinement_flags_occupancy
_atom_site_disorder_assembly
_atom_site_disorder_group
Cu1 Cu 0.54414(3) 0.36274(3) 0.60257(3) 0.01359(7) Uani 1 1 d . . . . .
N1 N 0.5553(2) 0.18211(19) 0.44995(19) 0.0146(4) Uani 1 1 d . . . . .
N8 N 0.3206(2) 0.36939(19) 0.46746(19) 0.0152(4) Uani 1 1 d . . . . .
N2 N 0.7196(2) 0.29011(19) 0.72967(19) 0.0149(4) Uani 1 1 d . . . . .
N3 N 0.5235(2) 0.5131(2) 0.76865(19) 0.0171(4) Uani 1 1 d . . . . .
N7 N 0.1778(2) 0.2676(2) 0.4232(2) 0.0197(4) Uani 1 1 d . . . . .
N9 N 0.2853(2) 0.4780(2) 0.42510(19) 0.0165(4) Uani 1 1 d . . . . .
N4 N 0.6490(3) 0.6390(2) 0.8504(2) 0.0211(4) Uani 1 1 d . . . . .
N10 N 0.1180(2) 0.4490(2) 0.3515(2) 0.0210(4) Uani 1 1 d . . . . .
N6 N 0.4537(3) 0.6540(2) 0.9369(2) 0.0240(4) Uani 1 1 d . . . . .
N5 N 0.6057(3) 0.7222(2) 0.9500(2) 0.0245(4) Uani 1 1 d . . . . .
C5 C 0.6662(3) 0.1065(2) 0.4994(2) 0.0154(4) Uani 1 1 d . . . . .
C6 C 0.7620(3) 0.1701(2) 0.6580(2) 0.0155(4) Uani 1 1 d . . . . .
C1 C 0.4655(3) 0.1346(2) 0.3071(2) 0.0187(4) Uani 1 1 d . . . . .
H1 H 0.3886 0.1883 0.2721 0.022 Uiso 1 1 calc R U . . .
C10 C 0.7975(3) 0.3521(2) 0.8740(2) 0.0187(4) Uani 1 1 d . . . . .
H10 H 0.7655 0.4349 0.9248 0.022 Uiso 1 1 calc R U . . .
C13 C 0.4056(3) 0.5254(2) 0.8249(2) 0.0186(4) Uani 1 1 d . . . . .
C11 C 0.0553(3) 0.3191(3) 0.3521(2) 0.0198(5) Uani 1 1 d . . . . .
C4 C 0.6849(3) -0.0204(2) 0.4073(2) 0.0197(5) Uani 1 1 d . . . . .
H4 H 0.7611 -0.0735 0.4444 0.024 Uiso 1 1 calc R U . . .
C9 C 0.9226(3) 0.3004(3) 0.9517(2) 0.0213(5) Uani 1 1 d . . . . .
H9 H 0.9767 0.3478 1.0540 0.026 Uiso 1 1 calc R U . . .
C7 C 0.8853(3) 0.1115(3) 0.7292(3) 0.0214(5) Uani 1 1 d . . . . .
H7 H 0.9130 0.0267 0.6767 0.026 Uiso 1 1 calc R U . . .
C14 C 0.2460(3) 0.4129(3) 0.7725(3) 0.0250(5) Uani 1 1 d . . . . .
H14A H 0.2337 0.3312 0.6847 0.038 Uiso 1 1 calc R U . . .
H14B H 0.1495 0.4575 0.7510 0.038 Uiso 1 1 calc R U . . .
H14C H 0.2494 0.3754 0.8470 0.038 Uiso 1 1 calc R U . . .
C8 C 0.9674(3) 0.1792(3) 0.8785(3) 0.0231(5) Uani 1 1 d . . . . .
H8 H 1.0537 0.1422 0.9296 0.028 Uiso 1 1 calc R U . . .
C2 C 0.4807(3) 0.0104(3) 0.2090(2) 0.0214(5) Uani 1 1 d . . . . .
H2 H 0.4166 -0.0198 0.1084 0.026 Uiso 1 1 calc R U . . .
C3 C 0.5904(3) -0.0690(3) 0.2596(2) 0.0225(5) Uani 1 1 d . . . . .
H3 H 0.6014 -0.1557 0.1943 0.027 Uiso 1 1 calc R U . . .
C12 C -0.1283(3) 0.2440(3) 0.2851(3) 0.0362(7) Uani 1 1 d . . . . .
H12A H -0.1416 0.1392 0.2681 0.054 Uiso 1 1 calc R U . . .
H12B H -0.1823 0.2540 0.1931 0.054 Uiso 1 1 calc R U . . .
H12C H -0.1819 0.2893 0.3500 0.054 Uiso 1 1 calc R U . . .

loop_
_atom_site_aniso_label
_atom_site_aniso_U_11
_atom_site_aniso_U_22
_atom_site_aniso_U_33
_atom_site_aniso_U_23
_atom_site_aniso_U_13
_atom_site_aniso_U_12
Cu1 0.01461(13) 0.01297(13) 0.01150(12) 0.00406(9) 0.00368(9) 0.00462(9)
N1 0.0161(9) 0.0131(8) 0.0149(8) 0.0060(7) 0.0063(7) 0.0031(7)
N8 0.0147(9) 0.0145(8) 0.0141(8) 0.0050(7) 0.0039(7) 0.0034(7)
N2 0.0156(9) 0.0136(8) 0.0138(8) 0.0049(7) 0.0042(7) 0.0036(7)
N3 0.0175(10) 0.0184(9) 0.0142(9) 0.0059(7) 0.0048(7) 0.0068(8)
N7 0.0172(10) 0.0191(9) 0.0214(10) 0.0102(8) 0.0043(8) 0.0028(8)
N9 0.0151(9) 0.0161(9) 0.0173(9) 0.0070(7) 0.0047(7) 0.0049(7)
N4 0.0243(11) 0.0189(10) 0.0147(9) 0.0042(8) 0.0044(8) 0.0043(8)
N10 0.0134(9) 0.0244(10) 0.0278(11) 0.0158(9) 0.0055(8) 0.0055(8)
N6 0.0264(11) 0.0270(11) 0.0171(9) 0.0055(8) 0.0084(8) 0.0123(9)
N5 0.0309(12) 0.0225(10) 0.0171(9) 0.0049(8) 0.0078(9) 0.0103(9)
C5 0.0174(11) 0.0133(10) 0.0166(10) 0.0065(8) 0.0078(8) 0.0028(8)
C6 0.0160(11) 0.0140(10) 0.0172(10) 0.0074(8) 0.0062(8) 0.0038(8)
C1 0.0182(11) 0.0207(11) 0.0169(10) 0.0083(9) 0.0059(9) 0.0046(9)
C10 0.0213(12) 0.0168(10) 0.0139(10) 0.0039(8) 0.0046(9) 0.0042(9)
C13 0.0211(12) 0.0217(11) 0.0148(10) 0.0082(9) 0.0066(9) 0.0114(9)
C11 0.0153(11) 0.0221(11) 0.0238(11) 0.0136(9) 0.0057(9) 0.0037(9)
C4 0.0236(12) 0.0154(10) 0.0214(11) 0.0069(9) 0.0102(9) 0.0071(9)
C9 0.0214(12) 0.0222(11) 0.0141(10) 0.0068(9) 0.0010(9) 0.0031(9)
C7 0.0221(12) 0.0176(11) 0.0238(12) 0.0084(9) 0.0076(10) 0.0076(9)
C14 0.0234(13) 0.0281(13) 0.0265(12) 0.0104(10) 0.0127(10) 0.0094(10)
C8 0.0188(12) 0.0236(12) 0.0247(12) 0.0139(10) 0.0017(9) 0.0068(9)
C2 0.0240(12) 0.0225(12) 0.0130(10) 0.0041(9) 0.0059(9) 0.0016(9)
C3 0.0297(13) 0.0165(11) 0.0178(11) 0.0013(9) 0.0113(10) 0.0041(10)
C12 0.0165(13) 0.0430(16) 0.0517(18) 0.0328(15) 0.0049(12) 0.0016(12)

loop_
_atom_type_symbol
_atom_type_description
_atom_type_scat_dispersion_real
_atom_type_scat_dispersion_imag
_atom_type_scat_source
C C 0.0033 0.0016 'International Tables Vol C Tables 4.2.6.8 and 6.1.1.4'
H H 0.0000 0.0000 'International Tables Vol C Tables 4.2.6.8 and 6.1.1.4'
Cu Cu 0.3201 1.2651 'International Tables Vol C Tables 4.2.6.8 and 6.1.1.4'
N N 0.0061 0.0033 'International Tables Vol C Tables 4.2.6.8 and 6.1.1.4'

loop_
_geom_angle_atom_site_label_1
_geom_angle_atom_site_label_2
_geom_angle_atom_site_label_3
_geom_angle
_geom_angle_site_symmetry_1
_geom_angle_site_symmetry_3
_geom_angle_publ_flag
N1 Cu1 N2 79.88(7) . . ?
N1 Cu1 N9 95.36(7) . 2_666 ?
N8 Cu1 N1 92.28(7) . . ?
N8 Cu1 N2 160.07(7) . . ?
N8 Cu1 N9 99.27(7) . 2_666 ?
N2 Cu1 N9 99.68(7) . 2_666 ?
N3 Cu1 N1 168.99(7) . . ?
N3 Cu1 N8 90.89(7) . . ?
N3 Cu1 N2 93.70(7) . . ?
N3 Cu1 N9 94.53(7) . 2_666 ?
C5 N1 Cu1 115.63(14) . . ?
C1 N1 Cu1 125.66(15) . . ?
C1 N1 C5 118.71(19) . . ?
N7 N8 Cu1 121.84(14) . . ?
N9 N8 Cu1 127.42(14) . . ?
N9 N8 N7 110.14(17) . . ?
C6 N2 Cu1 115.13(14) . . ?
C10 N2 Cu1 126.27(15) . . ?
C10 N2 C6 118.57(19) . . ?
N4 N3 Cu1 118.88(14) . . ?
C13 N3 Cu1 134.94(16) . . ?
C13 N3 N4 106.16(18) . . ?
C11 N7 N8 104.31(18) . . ?
N8 N9 Cu1 128.17(14) . 2_666 ?
N8 N9 N10 109.00(17) . . ?
N10 N9 Cu1 119.15(14) . 2_666 ?
N5 N4 N3 107.92(19) . . ?
N9 N10 C11 104.81(18) . . ?
C13 N6 N5 105.50(19) . . ?
N4 N5 N6 110.27(19) . . ?
N1 C5 C6 114.45(18) . . ?
N1 C5 C4 121.8(2) . . ?
C4 C5 C6 123.8(2) . . ?
N2 C6 C5 114.82(19) . . ?
N2 C6 C7 121.9(2) . . ?
C7 C6 C5 123.3(2) . . ?
N1 C1 H1 118.8 . . ?
N1 C1 C2 122.4(2) . . ?
C2 C1 H1 118.8 . . ?
N2 C10 H10 118.7 . . ?
N2 C10 C9 122.6(2) . . ?
C9 C10 H10 118.7 . . ?
N3 C13 C14 125.7(2) . . ?
N6 C13 N3 110.2(2) . . ?
N6 C13 C14 124.1(2) . . ?
N7 C11 N10 111.7(2) . . ?
N7 C11 C12 124.1(2) . . ?
N10 C11 C12 124.2(2) . . ?
C5 C4 H4 120.5 . . ?
C5 C4 C3 119.0(2) . . ?
C3 C4 H4 120.5 . . ?
C10 C9 H9 120.6 . . ?
C8 C9 C10 118.9(2) . . ?
C8 C9 H9 120.6 . . ?
C6 C7 H7 120.6 . . ?
C6 C7 C8 118.7(2) . . ?
C8 C7 H7 120.6 . . ?
C13 C14 H14A 109.5 . . ?
C13 C14 H14B 109.5 . . ?
C13 C14 H14C 109.5 . . ?
H14A C14 H14B 109.5 . . ?
H14A C14 H14C 109.5 . . ?
H14B C14 H14C 109.5 . . ?
C9 C8 C7 119.3(2) . . ?
C9 C8 H8 120.3 . . ?
C7 C8 H8 120.3 . . ?
C1 C2 H2 120.5 . . ?
C3 C2 C1 119.0(2) . . ?
C3 C2 H2 120.5 . . ?
C4 C3 H3 120.4 . . ?
C2 C3 C4 119.2(2) . . ?
C2 C3 H3 120.4 . . ?
C11 C12 H12A 109.5 . . ?
C11 C12 H12B 109.5 . . ?
C11 C12 H12C 109.5 . . ?
H12A C12 H12B 109.5 . . ?
H12A C12 H12C 109.5 . . ?
H12B C12 H12C 109.5 . . ?

loop_
_geom_bond_atom_site_label_1
_geom_bond_atom_site_label_2
_geom_bond_distance
_geom_bond_site_symmetry_2
_geom_bond_publ_flag
Cu1 N1 2.0246(18) . ?
Cu1 N8 2.0039(18) . ?
Cu1 N2 2.0352(18) . ?
Cu1 N3 1.9856(18) . ?
Cu1 N9 2.2085(18) 2_666 ?
N1 C5 1.352(3) . ?
N1 C1 1.342(3) . ?
N8 N7 1.337(2) . ?
N8 N9 1.325(2) . ?
N2 C6 1.350(3) . ?
N2 C10 1.339(3) . ?
N3 N4 1.358(3) . ?
N3 C13 1.348(3) . ?
N7 C11 1.336(3) . ?
N9 Cu1 2.2085(18) 2_666 ?
N9 N10 1.335(2) . ?
N4 N5 1.310(3) . ?
N10 C11 1.347(3) . ?
N6 N5 1.353(3) . ?
N6 C13 1.331(3) . ?
C5 C6 1.479(3) . ?
C5 C4 1.384(3) . ?
C6 C7 1.387(3) . ?
C1 H1 0.9500 . ?
C1 C2 1.383(3) . ?
C10 H10 0.9500 . ?
C10 C9 1.383(3) . ?
C13 C14 1.482(3) . ?
C11 C12 1.486(3) . ?
C4 H4 0.9500 . ?
C4 C3 1.391(3) . ?
C9 H9 0.9500 . ?
C9 C8 1.376(3) . ?
C7 H7 0.9500 . ?
C7 C8 1.388(3) . ?
C14 H14A 0.9800 . ?
C14 H14B 0.9800 . ?
C14 H14C 0.9800 . ?
C8 H8 0.9500 . ?
C2 H2 0.9500 . ?
C2 C3 1.379(3) . ?
C3 H3 0.9500 . ?
C12 H12A 0.9800 . ?
C12 H12B 0.9800 . ?
C12 H12C 0.9800 . ?

loop_
_geom_torsion_atom_site_label_1
_geom_torsion_atom_site_label_2
_geom_torsion_atom_site_label_3
_geom_torsion_atom_site_label_4
_geom_torsion
_geom_torsion_site_symmetry_1
_geom_torsion_site_symmetry_2
_geom_torsion_site_symmetry_3
_geom_torsion_site_symmetry_4
_geom_torsion_publ_flag
Cu1 N1 C5 C6 -0.5(2) . . . . ?
Cu1 N1 C5 C4 178.96(16) . . . . ?
Cu1 N1 C1 C2 179.57(16) . . . . ?
Cu1 N8 N7 C11 172.01(15) . . . . ?
Cu1 N8 N9 Cu1 30.8(2) . . . 2_666 ?
Cu1 N8 N9 N10 -171.44(14) . . . . ?
Cu1 N2 C6 C5 -3.4(2) . . . . ?
Cu1 N2 C6 C7 177.05(17) . . . . ?
Cu1 N2 C10 C9 -176.21(17) . . . . ?
Cu1 N3 N4 N5 178.31(14) . . . . ?
Cu1 N3 C13 N6 -178.04(16) . . . . ?
Cu1 N3 C13 C14 2.7(4) . . . . ?
Cu1 N9 N10 C11 160.25(15) 2_666 . . . ?
N1 C5 C6 N2 2.6(3) . . . . ?
N1 C5 C6 C7 -177.9(2) . . . . ?
N1 C5 C4 C3 1.8(3) . . . . ?
N1 C1 C2 C3 0.9(3) . . . . ?
N8 N7 C11 N10 -0.1(3) . . . . ?
N8 N7 C11 C12 -178.7(2) . . . . ?
N8 N9 N10 C11 0.1(2) . . . . ?
N2 C6 C7 C8 -0.2(3) . . . . ?
N2 C10 C9 C8 -1.0(3) . . . . ?
N3 N4 N5 N6 0.3(2) . . . . ?
N7 N8 N9 Cu1 -158.03(14) . . . 2_666 ?
N7 N8 N9 N10 -0.2(2) . . . . ?
N9 N8 N7 C11 0.2(2) . . . . ?
N9 N10 C11 N7 0.0(3) . . . . ?
N9 N10 C11 C12 178.5(2) . . . . ?
N4 N3 C13 N6 0.4(2) . . . . ?
N4 N3 C13 C14 -178.9(2) . . . . ?
N5 N6 C13 N3 -0.2(2) . . . . ?
N5 N6 C13 C14 179.1(2) . . . . ?
C5 N1 C1 C2 0.8(3) . . . . ?
C5 C6 C7 C8 -179.7(2) . . . . ?
C5 C4 C3 C2 -0.1(3) . . . . ?
C6 N2 C10 C9 1.8(3) . . . . ?
C6 C5 C4 C3 -178.8(2) . . . . ?
C6 C7 C8 C9 1.1(3) . . . . ?
C1 N1 C5 C6 178.46(18) . . . . ?
C1 N1 C5 C4 -2.1(3) . . . . ?
C1 C2 C3 C4 -1.2(3) . . . . ?
C10 N2 C6 C5 178.33(19) . . . . ?
C10 N2 C6 C7 -1.2(3) . . . . ?
C10 C9 C8 C7 -0.5(3) . . . . ?
C13 N3 N4 N5 -0.4(2) . . . . ?
C13 N6 N5 N4 -0.1(2) . . . . ?
C4 C5 C6 N2 -176.83(19) . . . . ?
C4 C5 C6 C7 2.7(3) . . . . ?
